data_1539405
loop_
_publ_author_name
'Urland, W.'
'Hoppe, R.'

_publ_section_title
;
 Zur Kenntnis der Oxoplatinate Na2 Pt O2, Na2 Pt O3, (K2 Pt O3) und (Rb2
 Pt O3)
;
_journal_name_full 'Zeitschrift fuer Anorganische und Allgemeine Chemie'
_journal_page_first 23
_journal_page_last 36
_journal_volume 392
_journal_year 1972
_chemical_formula_sum 'Na2 O2 Pt'
_chemical_name_systematic 'Na2 Pt O2'
_space_group_IT_number 71
_symmetry_space_group_name_Hall '-I 2 2'
_symmetry_space_group_name_H-M 'I m m m'
_cell_angle_alpha 90
_cell_angle_beta 90
_cell_angle_gamma 90
_cell_formula_units_Z 2
_cell_length_a 4.585
_cell_length_b 3.119
_cell_length_c 9.588
_cell_volume 137.114
_citation_journal_id_ASTM ZAACAB
_cod_data_source_file Urland_ZAACAB_1972_546.cif
_cod_data_source_block Na2O2Pt1
_cod_original_cell_volume 137.1143
_cod_original_formula_sum 'Na2 O2 Pt1'
_cod_database_code 1539405

loop_
_symmetry_equiv_pos_as_xyz
x,y,z
-x,-y,z
x,-y,-z
-x,y,-z
-x,-y,-z
x,y,-z
-x,y,z
x,-y,z
x+1/2,y+1/2,z+1/2
-x+1/2,-y+1/2,z+1/2
x+1/2,-y+1/2,-z+1/2
-x+1/2,y+1/2,-z+1/2
-x+1/2,-y+1/2,-z+1/2
x+1/2,y+1/2,-z+1/2
-x+1/2,y+1/2,z+1/2
x+1/2,-y+1/2,z+1/2

loop_
_atom_site_label
_atom_site_type_symbol
_atom_site_fract_x
_atom_site_fract_y
_atom_site_fract_z
_atom_site_occupancy
_atom_site_U_iso_or_equiv
Na1 Na+1 0 0 0.32 1 0.0
O1 O-2 0.5 0 0.36 1 0.0
Pt1 Pt+2 0 0 0 1 0.0
